data_1546485
loop_
_publ_author_name
'Wicker, Jerome G. P.'
'Crowley, Lorraine M.'
'Robshaw, Oliver'
'Little, Edmund J.'
'Stokes, Stephen P.'
'Cooper, Richard I.'
'Lawrence, Simon E.'

_publ_section_title
;
 Will they co-crystallize?
;
_journal_issue 36
_journal_name_full CrystEngComm
_journal_page_first 5336
_journal_page_last 5340
_journal_paper_doi 10.1039/C7CE00587C
_journal_volume 19
_journal_year 2017
_chemical_formula_moiety 'C7 H5 F O2, C7 H7 N O'
_chemical_formula_sum 'C14 H12 F N O3'
_chemical_formula_weight 261.25
_chemical_name_common '7H Benzamide + 3-Fluorobenzoic Acid'
_space_group_crystal_system triclinic
_space_group_IT_number 2
_space_group_name_Hall '-P 1'
_space_group_name_H-M_alt 'P -1'
_symmetry_space_group_name_Hall '-P 1'
_symmetry_space_group_name_H-M 'P -1'
_atom_sites_solution_hydrogens mixed
_atom_sites_solution_primary direct
_atom_sites_solution_secondary difmap
_audit_update_record
;
2017-03-17 deposited with the CCDC.
2017-07-05 downloaded from the CCDC.
;
_cell_angle_alpha 101.606(18)
_cell_angle_beta 94.434(16)
_cell_angle_gamma 94.826(18)
_cell_formula_units_Z 2
_cell_length_a 5.222(4)
_cell_length_b 8.817(7)
_cell_length_c 14.578(11)
_cell_measurement_reflns_used 805
_cell_measurement_temperature 300.(2)
_cell_measurement_theta_max 18.6063
_cell_measurement_theta_min 2.5005
_cell_volume 652.1(9)
_computing_cell_refinement 'SAINT V8.34A (Bruker AXS Inc., 2013)'
_computing_data_reduction 'SAINT V8.34A (Bruker AXS Inc., 2013)'
_computing_structure_refinement 'SHELXL-2014/7 (Sheldrick, 2014)'
_diffrn_ambient_temperature 300.(2)
_diffrn_detector_area_resol_mean 8.3330
_diffrn_measured_fraction_theta_full 0.936
_diffrn_measured_fraction_theta_max 0.936
_diffrn_measurement_device_type 'Bruker SMART X2S'
_diffrn_measurement_method '\w scans'
_diffrn_radiation_monochromator 'doubly curved silicon crystal'
_diffrn_radiation_type MoK\a
_diffrn_radiation_wavelength 0.71073
_diffrn_reflns_av_R_equivalents 0.0768
_diffrn_reflns_av_unetI/netI 0.0979
_diffrn_reflns_limit_h_max 6
_diffrn_reflns_limit_h_min -6
_diffrn_reflns_limit_k_max 10
_diffrn_reflns_limit_k_min -10
_diffrn_reflns_limit_l_max 17
_diffrn_reflns_limit_l_min -17
_diffrn_reflns_number 8127
_diffrn_reflns_theta_full 25.98
_diffrn_reflns_theta_max 25.98
_diffrn_reflns_theta_min 3.02
_diffrn_source 'micro-focus sealed tube'
_diffrn_source_type XOS
_exptl_absorpt_coefficient_mu 0.103
_exptl_absorpt_correction_T_max 0.99
_exptl_absorpt_correction_T_min 0.80
_exptl_absorpt_correction_type multi-scan
_exptl_absorpt_process_details 'SADABS V2014/5 (Bruker AXS Inc.)'
_exptl_crystal_colour pink
_exptl_crystal_density_diffrn 1.330
_exptl_crystal_density_method 'not measured'
_exptl_crystal_description Block
_exptl_crystal_F_000 272
_exptl_crystal_size_max 0.380
_exptl_crystal_size_mid 0.270
_exptl_crystal_size_min 0.080
_refine_diff_density_max 0.278
_refine_diff_density_min -0.190
_refine_ls_extinction_method none
_refine_ls_goodness_of_fit_ref 0.974
_refine_ls_hydrogen_treatment mixed
_refine_ls_matrix_type full
_refine_ls_number_parameters 184
_refine_ls_number_reflns 2397
_refine_ls_number_restraints 3
_refine_ls_restrained_S_all 0.973
_refine_ls_R_factor_all 0.1820
_refine_ls_R_factor_gt 0.0716
_refine_ls_shift/su_max 0.000
_refine_ls_shift/su_mean 0.000
_refine_ls_structure_factor_coef Fsqd
_refine_ls_weighting_details 'w=1/[\s^2^(Fo^2^)+(0.0893P)^2^] where P=(Fo^2^+2Fc^2^)/3'
_refine_ls_weighting_scheme calc
_refine_ls_wR_factor_gt 0.1504
_refine_ls_wR_factor_ref 0.2046
_reflns_number_gt 1013
_reflns_number_total 2397
_reflns_threshold_expression 'I > 2\s(I)'
_cod_data_source_file c7ce00587c3.cif
_cod_data_source_block 7H
_cod_database_code 1546485

loop_
_space_group_symop_operation_xyz
'x, y, z'
'-x, -y, -z'

loop_
_atom_site_type_symbol
_atom_site_label
_atom_site_fract_x
_atom_site_fract_y
_atom_site_fract_z
_atom_site_U_iso_or_equiv
_atom_site_adp_type
_atom_site_calc_flag
_atom_site_refinement_flags_adp
_atom_site_refinement_flags_posn
_atom_site_occupancy
C C1 0.5532(8) -0.0036(5) 0.7373(3) 0.0709(13) Uani d . . 1
H H1 0.4027 -0.0635 0.7434 0.085 Uiso calc U R 1
C C2 0.6615(9) 0.1135(6) 0.8104(3) 0.0792(14) Uani d . . 1
C C3 0.8794(9) 0.2066(5) 0.8039(3) 0.0742(13) Uani d . . 1
H H3 0.9475 0.2869 0.8536 0.089 Uiso calc U R 1
C C4 0.9932(8) 0.1777(5) 0.7222(3) 0.0764(14) Uani d . . 1
H H4 1.1439 0.2382 0.7168 0.092 Uiso calc U R 1
C C5 0.8912(8) 0.0613(5) 0.6470(3) 0.0675(13) Uani d . . 1
H H5 0.9705 0.045 0.5913 0.081 Uiso calc U R 1
C C6 0.6692(7) -0.0312(5) 0.6551(2) 0.0530(10) Uani d . . 1
C C7 0.5513(7) -0.1618(5) 0.5769(3) 0.0563(11) Uani d . . 1
O O8 0.6826(6) -0.1789(4) 0.5018(2) 0.0787(10) Uani d . D 1
H H8 0.617(11) -0.256(5) 0.462(3) 0.16(3) Uiso d . D 1
O O9 0.3538(5) -0.2431(4) 0.58116(18) 0.0773(10) Uani d . . 1
F F10 0.5438(6) 0.1390(4) 0.89108(19) 0.1419(14) Uani d . . 1
C C11 0.0308(8) 0.3036(5) 0.2269(3) 0.0719(13) Uani d . . 1
H H11 -0.0778 0.2914 0.2731 0.086 Uiso calc U R 1
C C12 -0.0200(8) 0.2116(6) 0.1380(3) 0.0840(15) Uani d . . 1
H H12 -0.1629 0.1376 0.1249 0.101 Uiso calc U R 1
C C13 0.1370(9) 0.2275(6) 0.0684(3) 0.0818(15) Uani d . . 1
H H13 0.1012 0.1647 0.0085 0.098 Uiso calc U R 1
C C14 0.3477(9) 0.3373(6) 0.0883(3) 0.0888(16) Uani d . . 1
H H14 0.4535 0.3505 0.0414 0.107 Uiso calc U R 1
C C15 0.4029(8) 0.4286(5) 0.1783(3) 0.0745(14) Uani d . . 1
H H15 0.5492 0.5001 0.1917 0.089 Uiso calc U R 1
C C16 0.2445(7) 0.4150(4) 0.2480(2) 0.0502(10) Uani d . . 1
C C17 0.3117(7) 0.5170(4) 0.3427(2) 0.0548(11) Uani d . . 1
O O18 0.5363(5) 0.5848(3) 0.36458(18) 0.0705(9) Uani d . . 1
N N19 0.1330(7) 0.5339(5) 0.4030(2) 0.0732(12) Uani d . D 1
H H19A 0.178(7) 0.590(4) 0.4613(12) 0.077(14) Uiso d . D 1
H H19B -0.033(3) 0.503(5) 0.382(3) 0.104(17) Uiso d . D 1

loop_
_atom_site_aniso_label
_atom_site_aniso_U_11
_atom_site_aniso_U_22
_atom_site_aniso_U_33
_atom_site_aniso_U_12
_atom_site_aniso_U_13
_atom_site_aniso_U_23
C1 0.068(3) 0.070(3) 0.069(3) 0.000(2) 0.014(2) 0.004(2)
C2 0.090(3) 0.085(4) 0.056(3) 0.007(3) 0.015(2) -0.002(3)
C3 0.086(3) 0.054(3) 0.075(3) 0.005(3) -0.006(3) 0.001(2)
C4 0.077(3) 0.067(3) 0.081(3) -0.006(3) 0.001(3) 0.014(3)
C5 0.071(3) 0.069(3) 0.060(2) -0.003(2) 0.009(2) 0.009(2)
C6 0.056(2) 0.050(3) 0.055(2) 0.009(2) 0.0040(19) 0.013(2)
C7 0.059(2) 0.056(3) 0.056(2) 0.018(2) 0.010(2) 0.010(2)
O8 0.077(2) 0.078(3) 0.0685(19) -0.0131(18) 0.0236(16) -0.0105(18)
O9 0.0678(18) 0.080(2) 0.0751(19) -0.0143(17) 0.0188(15) -0.0004(16)
F10 0.148(3) 0.163(3) 0.085(2) -0.024(2) 0.0461(19) -0.040(2)
C11 0.068(3) 0.070(3) 0.071(3) -0.004(2) 0.010(2) 0.002(2)
C12 0.082(3) 0.079(4) 0.077(3) -0.016(3) 0.004(3) -0.006(3)
C13 0.099(3) 0.077(4) 0.061(3) 0.011(3) 0.004(3) -0.005(2)
C14 0.100(4) 0.084(4) 0.078(3) 0.000(3) 0.034(3) -0.001(3)
C15 0.081(3) 0.069(3) 0.071(3) -0.002(3) 0.027(2) 0.004(2)
C16 0.053(2) 0.042(2) 0.056(2) 0.0109(19) 0.0110(18) 0.0067(19)
C17 0.058(2) 0.050(3) 0.058(2) 0.004(2) 0.017(2) 0.010(2)
O18 0.0550(16) 0.067(2) 0.0793(19) -0.0073(15) 0.0147(14) -0.0069(15)
N19 0.066(2) 0.088(3) 0.056(2) -0.011(2) 0.016(2) -0.004(2)

loop_
_atom_type_symbol
_atom_type_description
_atom_type_scat_dispersion_real
_atom_type_scat_dispersion_imag
_atom_type_scat_source
C C 0.0033 0.0016 'International Tables Vol C Tables 4.2.6.8 and 6.1.1.4'
H H 0.0000 0.0000 'International Tables Vol C Tables 4.2.6.8 and 6.1.1.4'
N N 0.0061 0.0033 'International Tables Vol C Tables 4.2.6.8 and 6.1.1.4'
O O 0.0106 0.0060 'International Tables Vol C Tables 4.2.6.8 and 6.1.1.4'
F F 0.0171 0.0103 'International Tables Vol C Tables 4.2.6.8 and 6.1.1.4'

loop_
_geom_angle_atom_site_label_1
_geom_angle_atom_site_label_2
_geom_angle_atom_site_label_3
_geom_angle
C6 C1 C2 119.3(4)
C6 C1 H1 120.3
C2 C1 H1 120.3
F10 C2 C3 119.2(4)
F10 C2 C1 118.4(4)
C3 C2 C1 122.4(4)
C4 C3 C2 117.7(4)
C4 C3 H3 121.1
C2 C3 H3 121.1
C3 C4 C5 121.8(4)
C3 C4 H4 119.1
C5 C4 H4 119.1
C4 C5 C6 119.4(4)
C4 C5 H5 120.3
C6 C5 H5 120.3
C1 C6 C5 119.3(4)
C1 C6 C7 118.6(3)
C5 C6 C7 122.1(4)
O9 C7 O8 123.3(4)
O9 C7 C6 123.7(4)
O8 C7 C6 113.0(3)
C7 O8 H8 110.(4)
C12 C11 C16 120.4(4)
C12 C11 H11 119.8
C16 C11 H11 119.8
C13 C12 C11 121.0(4)
C13 C12 H12 119.5
C11 C12 H12 119.5
C12 C13 C14 119.1(4)
C12 C13 H13 120.4
C14 C13 H13 120.4
C13 C14 C15 120.1(4)
C13 C14 H14 119.9
C15 C14 H14 119.9
C16 C15 C14 121.0(4)
C16 C15 H15 119.5
C14 C15 H15 119.5
C15 C16 C11 118.3(4)
C15 C16 C17 118.7(3)
C11 C16 C17 123.0(3)
O18 C17 N19 121.2(3)
O18 C17 C16 119.6(3)
N19 C17 C16 119.1(3)
C17 N19 H19A 119.(2)
C17 N19 H19B 120.(3)
H19A N19 H19B 121.(4)

loop_
_geom_bond_atom_site_label_1
_geom_bond_atom_site_label_2
_geom_bond_distance
C1 C6 1.372(5)
C1 C2 1.374(6)
C1 H1 0.93
C2 F10 1.357(5)
C2 C3 1.366(6)
C3 C4 1.360(6)
C3 H3 0.93
C4 C5 1.380(5)
C4 H4 0.93
C5 C6 1.387(5)
C5 H5 0.93
C6 C7 1.500(5)
C7 O9 1.219(4)
C7 O8 1.325(5)
O8 H8 0.826(10)
C11 C12 1.376(5)
C11 C16 1.395(5)
C11 H11 0.93
C12 C13 1.375(6)
C12 H12 0.93
C13 C14 1.375(6)
C13 H13 0.93
C14 C15 1.389(6)
C14 H14 0.93
C15 C16 1.376(5)
C15 H15 0.93
C16 C17 1.487(5)
C17 O18 1.258(4)
C17 N19 1.327(5)
N19 H19A 0.898(10)
N19 H19B 0.894(10)

loop_
_geom_hbond_atom_site_label_D
_geom_hbond_atom_site_label_H
_geom_hbond_atom_site_label_A
_geom_hbond_site_symmetry_A
_geom_hbond_distance_DH
_geom_hbond_distance_HA
_geom_hbond_distance_DA
_geom_hbond_angle_DHA
O8 H8 O18 1_545 0.826(10) 1.785(17) 2.598(4) 168.(6)
N19 H19A O9 1_565 0.898(10) 2.132(14) 3.007(5) 165.(3)
N19 H19B O18 1_455 0.894(10) 2.43(3) 3.208(5) 145.(4)

loop_
_geom_torsion_atom_site_label_1
_geom_torsion_atom_site_label_2
_geom_torsion_atom_site_label_3
_geom_torsion_atom_site_label_4
_geom_torsion
C6 C1 C2 F10 -180.0(4)
C6 C1 C2 C3 1.4(8)
F10 C2 C3 C4 179.8(4)
C1 C2 C3 C4 -1.6(8)
C2 C3 C4 C5 1.5(7)
C3 C4 C5 C6 -1.2(7)
C2 C1 C6 C5 -1.1(7)
C2 C1 C6 C7 178.7(4)
C4 C5 C6 C1 1.0(7)
C4 C5 C6 C7 -178.7(4)
C1 C6 C7 O9 1.8(6)
C5 C6 C7 O9 -178.5(4)
C1 C6 C7 O8 -178.9(4)
C5 C6 C7 O8 0.8(6)
C16 C11 C12 C13 -0.2(8)
C11 C12 C13 C14 0.0(8)
C12 C13 C14 C15 1.2(8)
C13 C14 C15 C16 -2.2(8)
C14 C15 C16 C11 2.0(7)
C14 C15 C16 C17 -179.4(4)
C12 C11 C16 C15 -0.8(7)
C12 C11 C16 C17 -179.4(4)
C15 C16 C17 O18 -17.1(6)
C11 C16 C17 O18 161.5(4)
C15 C16 C17 N19 163.3(4)
C11 C16 C17 N19 -18.0(6)
